data_1546021
loop_
_publ_author_name
'An, Qianjin'
'Shen, Jiefeng'
'Liu, Delong'
'Liu, Yangang'
'Zhang, Wanbin'

_publ_section_title
;
 Construction of Chiral-Fused Tricyclic \g-Lactams via a
 trans-Perhydroindolic Acid-Catalyzed Asymmetric Domino Reaction.
;
_journal_issue 11
_journal_name_full 'Organic letters'
_journal_page_first 2925
_journal_page_last 2928
_journal_paper_doi 10.1021/acs.orglett.7b01160
_journal_volume 19
_journal_year 2017
_chemical_formula_moiety 'C15 H15 N O3'
_chemical_formula_sum 'C15 H15 N O3'
_chemical_formula_weight 257.28
_space_group_crystal_system monoclinic
_space_group_IT_number 14
_space_group_name_Hall '-P 2ybc'
_space_group_name_H-M_alt 'P 1 21/c 1'
_symmetry_space_group_name_Hall '-P 2ybc'
_symmetry_space_group_name_H-M 'P 1 21/c 1'
_atom_sites_solution_hydrogens geom
_audit_creation_method SHELXL-2014/7
_cell_angle_alpha 90
_cell_angle_beta 101.2500(10)
_cell_angle_gamma 90
_cell_formula_units_Z 4
_cell_length_a 7.5525(2)
_cell_length_b 19.9782(5)
_cell_length_c 8.7575(2)
_cell_measurement_reflns_used 9570
_cell_measurement_temperature 173(2)
_cell_measurement_theta_max 68.23
_cell_measurement_theta_min 5.15
_cell_volume 1295.99(6)
_computing_structure_refinement 'SHELXL-2014/7 (Sheldrick, 2014)'
_diffrn_ambient_temperature 173(2)
_diffrn_measured_fraction_theta_full 0.980
_diffrn_measured_fraction_theta_max 0.981
_diffrn_measurement_device_type 'Bruker APEX-II CCD'
_diffrn_measurement_method '\f and \w scans'
_diffrn_radiation_type CuK\a
_diffrn_radiation_wavelength 1.54178
_diffrn_reflns_av_R_equivalents 0.0173
_diffrn_reflns_av_unetI/netI 0.0093
_diffrn_reflns_Laue_measured_fraction_full 0.980
_diffrn_reflns_Laue_measured_fraction_max 0.981
_diffrn_reflns_limit_h_max 8
_diffrn_reflns_limit_h_min -9
_diffrn_reflns_limit_k_max 24
_diffrn_reflns_limit_k_min -22
_diffrn_reflns_limit_l_max 10
_diffrn_reflns_limit_l_min -8
_diffrn_reflns_number 20357
_diffrn_reflns_point_group_measured_fraction_full 0.980
_diffrn_reflns_point_group_measured_fraction_max 0.981
_diffrn_reflns_theta_full 67.679
_diffrn_reflns_theta_max 68.277
_diffrn_reflns_theta_min 5.606
_exptl_absorpt_coefficient_mu 0.754
_exptl_crystal_colour colorless
_exptl_crystal_density_diffrn 1.319
_exptl_crystal_description block
_exptl_crystal_F_000 544
_exptl_crystal_size_max 0.300
_exptl_crystal_size_mid 0.240
_exptl_crystal_size_min 0.200
_refine_diff_density_max 0.322
_refine_diff_density_min -0.278
_refine_diff_density_rms 0.087
_refine_ls_extinction_method none
_refine_ls_goodness_of_fit_ref 1.037
_refine_ls_hydrogen_treatment constr
_refine_ls_matrix_type full
_refine_ls_number_parameters 175
_refine_ls_number_reflns 2336
_refine_ls_number_restraints 0
_refine_ls_restrained_S_all 1.037
_refine_ls_R_factor_all 0.0399
_refine_ls_R_factor_gt 0.0397
_refine_ls_shift/su_max 0.000
_refine_ls_shift/su_mean 0.000
_refine_ls_structure_factor_coef Fsqd
_refine_ls_weighting_details 'w=1/[\s^2^(Fo^2^)+(0.0813P)^2^+0.4723P] where P=(Fo^2^+2Fc^2^)/3'
_refine_ls_weighting_scheme calc
_refine_ls_wR_factor_gt 0.1249
_refine_ls_wR_factor_ref 0.1252
_reflns_Friedel_coverage 0.000
_reflns_number_gt 2314
_reflns_number_total 2336
_reflns_threshold_expression 'I > 2\s(I)'
_cod_data_source_file ol7b01160_si_003.cif
_cod_data_source_block t_0m
_cod_depositor_comments 'Adding full bibliography for 1546020--1546021.cif.'
_cod_database_code 1546021
_shelx_shelxl_version_number 2014/7
_shelx_space_group_comment
;
The symmetry employed for this shelxl refinement is uniquely defined
by the following loop, which should always be used as a source of
symmetry information in preference to the above space-group names.
They are only intended as comments.
;
_shelx_estimated_absorpt_t_min 0.805
_shelx_estimated_absorpt_t_max 0.864

loop_
_space_group_symop_operation_xyz
'x, y, z'
'-x, y+1/2, -z+1/2'
'-x, -y, -z'
'x, -y-1/2, z-1/2'

loop_
_atom_site_label
_atom_site_type_symbol
_atom_site_fract_x
_atom_site_fract_y
_atom_site_fract_z
_atom_site_U_iso_or_equiv
_atom_site_adp_type
_atom_site_occupancy
_atom_site_site_symmetry_order
_atom_site_calc_flag
_atom_site_refinement_flags_posn
_atom_site_refinement_flags_adp
O1 O 0.33961(14) 0.19417(5) 0.22958(13) 0.0334(3) Uani 1 1 d . .
C1 C 0.33343(17) 0.25060(6) 0.27910(14) 0.0224(3) Uani 1 1 d . .
N1 N 0.18316(14) 0.28002(5) 0.32305(12) 0.0219(3) Uani 1 1 d . .
O2 O -0.08058(13) 0.28168(5) 0.40637(13) 0.0364(3) Uani 1 1 d . .
C2 C 0.48757(17) 0.30098(6) 0.30134(14) 0.0210(3) Uani 1 1 d . .
H2 H 0.5944 0.2808 0.3718 0.025 Uiso 1 1 calc R U
O3 O -0.01363(13) 0.39302(5) 0.14629(13) 0.0354(3) Uani 1 1 d . .
C3 C 0.42013(16) 0.36123(6) 0.38640(14) 0.0197(3) Uani 1 1 d . .
H3 H 0.4766 0.3612 0.4996 0.024 Uiso 1 1 calc R U
C4 C 0.21502(16) 0.35059(6) 0.36263(14) 0.0204(3) Uani 1 1 d . .
H4 H 0.1702 0.3619 0.4597 0.025 Uiso 1 1 calc R U
C5 C 0.13390(17) 0.39846(6) 0.22936(15) 0.0236(3) Uani 1 1 d . .
C7 C 0.43576(18) 0.42940(6) 0.31514(14) 0.0220(3) Uani 1 1 d . .
C6 C 0.27313(18) 0.44965(6) 0.22313(15) 0.0245(3) Uani 1 1 d . .
C9 C 0.5699(2) 0.53063(7) 0.25181(18) 0.0347(4) Uani 1 1 d . .
H9 H 0.6711 0.5597 0.2617 0.042 Uiso 1 1 calc R U
C8 C 0.58953(19) 0.46978(7) 0.33204(16) 0.0271(3) Uani 1 1 d . .
C10 C 0.4079(2) 0.55023(7) 0.15816(19) 0.0375(4) Uani 1 1 d . .
H10 H 0.4011 0.5919 0.1051 0.045 Uiso 1 1 calc R U
C11 C 0.2568(2) 0.51001(7) 0.14115(17) 0.0326(3) Uani 1 1 d . .
H11 H 0.1461 0.5229 0.0763 0.039 Uiso 1 1 calc R U
C12 C 0.7646(2) 0.44878(8) 0.43266(19) 0.0353(4) Uani 1 1 d . .
H12A H 0.8000 0.4049 0.3986 0.053 Uiso 1 1 calc R U
H12B H 0.7501 0.4460 0.5413 0.053 Uiso 1 1 calc R U
H12C H 0.8583 0.4817 0.4239 0.053 Uiso 1 1 calc R U
C13 C 0.5388(2) 0.31579(7) 0.14434(16) 0.0300(3) Uani 1 1 d . .
H13A H 0.5735 0.2741 0.0991 0.045 Uiso 1 1 calc R U
H13B H 0.6406 0.3471 0.1593 0.045 Uiso 1 1 calc R U
H13C H 0.4354 0.3357 0.0739 0.045 Uiso 1 1 calc R U
C14 C 0.02302(18) 0.24934(7) 0.34608(15) 0.0263(3) Uani 1 1 d . .
C15 C -0.0111(2) 0.17813(8) 0.2967(2) 0.0396(4) Uani 1 1 d . .
H15A H -0.0164 0.1744 0.1843 0.059 Uiso 1 1 calc R U
H15B H -0.1260 0.1634 0.3213 0.059 Uiso 1 1 calc R U
H15C H 0.0869 0.1499 0.3522 0.059 Uiso 1 1 calc R U

loop_
_atom_site_aniso_label
_atom_site_aniso_U_11
_atom_site_aniso_U_22
_atom_site_aniso_U_33
_atom_site_aniso_U_23
_atom_site_aniso_U_13
_atom_site_aniso_U_12
O1 0.0385(6) 0.0208(5) 0.0422(6) -0.0075(4) 0.0113(5) -0.0009(4)
C1 0.0259(7) 0.0200(6) 0.0210(6) 0.0016(5) 0.0042(5) 0.0016(5)
N1 0.0220(6) 0.0181(6) 0.0257(5) 0.0004(4) 0.0053(4) -0.0014(4)
O2 0.0243(5) 0.0384(6) 0.0485(7) -0.0004(5) 0.0122(5) -0.0028(4)
C2 0.0210(6) 0.0200(6) 0.0221(6) 0.0003(5) 0.0046(5) 0.0016(5)
O3 0.0272(5) 0.0367(6) 0.0382(6) 0.0051(4) -0.0041(4) 0.0011(4)
C3 0.0211(6) 0.0191(6) 0.0189(6) 0.0000(5) 0.0038(5) -0.0007(4)
C4 0.0216(6) 0.0179(6) 0.0222(6) -0.0006(5) 0.0052(5) -0.0002(5)
C5 0.0251(7) 0.0204(6) 0.0251(6) -0.0002(5) 0.0044(5) 0.0041(5)
C7 0.0276(7) 0.0180(6) 0.0214(6) -0.0025(5) 0.0076(5) -0.0011(5)
C6 0.0314(7) 0.0192(6) 0.0234(6) -0.0001(5) 0.0065(5) 0.0015(5)
C9 0.0441(9) 0.0226(7) 0.0418(8) -0.0041(6) 0.0190(7) -0.0097(6)
C8 0.0312(7) 0.0222(7) 0.0299(7) -0.0066(5) 0.0111(5) -0.0051(5)
C10 0.0551(10) 0.0209(7) 0.0398(8) 0.0068(6) 0.0175(7) -0.0005(6)
C11 0.0432(8) 0.0241(7) 0.0307(7) 0.0051(5) 0.0073(6) 0.0051(6)
C12 0.0278(7) 0.0343(8) 0.0433(9) -0.0086(6) 0.0062(6) -0.0083(6)
C13 0.0367(8) 0.0303(7) 0.0255(7) -0.0036(5) 0.0126(6) -0.0029(6)
C14 0.0242(7) 0.0280(7) 0.0262(7) 0.0042(5) 0.0036(5) -0.0040(5)
C15 0.0435(9) 0.0321(8) 0.0458(9) -0.0036(6) 0.0153(7) -0.0172(7)

loop_
_atom_type_symbol
_atom_type_description
_atom_type_scat_dispersion_real
_atom_type_scat_dispersion_imag
_atom_type_scat_source
C C 0.0181 0.0091 'International Tables Vol C Tables 4.2.6.8 and 6.1.1.4'
H H 0.0000 0.0000 'International Tables Vol C Tables 4.2.6.8 and 6.1.1.4'
N N 0.0311 0.0180 'International Tables Vol C Tables 4.2.6.8 and 6.1.1.4'
O O 0.0492 0.0322 'International Tables Vol C Tables 4.2.6.8 and 6.1.1.4'

loop_
_geom_angle_atom_site_label_1
_geom_angle_atom_site_label_2
_geom_angle_atom_site_label_3
_geom_angle
O1 C1 N1 125.45(12)
O1 C1 C2 125.37(12)
N1 C1 C2 109.17(10)
C1 N1 C14 128.62(11)
C1 N1 C4 111.50(10)
C14 N1 C4 119.58(10)
C1 C2 C13 109.54(10)
C1 C2 C3 105.05(10)
C13 C2 C3 116.49(11)
C1 C2 H2 108.5
C13 C2 H2 108.5
C3 C2 H2 108.5
C7 C3 C4 103.09(10)
C7 C3 C2 116.16(10)
C4 C3 C2 104.13(9)
C7 C3 H3 111.0
C4 C3 H3 111.0
C2 C3 H3 111.0
N1 C4 C3 106.30(9)
N1 C4 C5 113.37(10)
C3 C4 C5 104.95(10)
N1 C4 H4 110.7
C3 C4 H4 110.7
C5 C4 H4 110.7
O3 C5 C6 128.23(12)
O3 C5 C4 125.65(12)
C6 C5 C4 106.10(10)
C6 C7 C8 120.99(12)
C6 C7 C3 111.70(11)
C8 C7 C3 127.31(12)
C7 C6 C11 121.89(13)
C7 C6 C5 109.40(11)
C11 C6 C5 128.71(13)
C10 C9 C8 122.45(14)
C10 C9 H9 118.8
C8 C9 H9 118.8
C9 C8 C7 116.38(13)
C9 C8 C12 122.27(13)
C7 C8 C12 121.34(12)
C11 C10 C9 120.95(13)
C11 C10 H10 119.5
C9 C10 H10 119.5
C10 C11 C6 117.32(14)
C10 C11 H11 121.3
C6 C11 H11 121.3
C8 C12 H12A 109.5
C8 C12 H12B 109.5
H12A C12 H12B 109.5
C8 C12 H12C 109.5
H12A C12 H12C 109.5
H12B C12 H12C 109.5
C2 C13 H13A 109.5
C2 C13 H13B 109.5
H13A C13 H13B 109.5
C2 C13 H13C 109.5
H13A C13 H13C 109.5
H13B C13 H13C 109.5
O2 C14 N1 118.47(13)
O2 C14 C15 122.95(13)
N1 C14 C15 118.57(12)
C14 C15 H15A 109.5
C14 C15 H15B 109.5
H15A C15 H15B 109.5
C14 C15 H15C 109.5
H15A C15 H15C 109.5
H15B C15 H15C 109.5

loop_
_geom_bond_atom_site_label_1
_geom_bond_atom_site_label_2
_geom_bond_distance
O1 C1 1.2120(16)
C1 N1 1.3972(17)
C1 C2 1.5225(17)
N1 C14 1.4052(17)
N1 C4 1.4604(15)
O2 C14 1.2123(18)
C2 C13 1.5283(18)
C2 C3 1.5527(17)
C2 H2 1.0000
O3 C5 1.2109(17)
C3 C7 1.5123(16)
C3 C4 1.5370(16)
C3 H3 1.0000
C4 C5 1.5406(17)
C4 H4 1.0000
C5 C6 1.4755(18)
C7 C6 1.3912(19)
C7 C8 1.3980(18)
C6 C11 1.3966(19)
C9 C10 1.390(2)
C9 C8 1.397(2)
C9 H9 0.9500
C8 C12 1.499(2)
C10 C11 1.380(2)
C10 H10 0.9500
C11 H11 0.9500
C12 H12A 0.9800
C12 H12B 0.9800
C12 H12C 0.9800
C13 H13A 0.9800
C13 H13B 0.9800
C13 H13C 0.9800
C14 C15 1.494(2)
C15 H15A 0.9800
C15 H15B 0.9800
C15 H15C 0.9800

loop_
_geom_torsion_atom_site_label_1
_geom_torsion_atom_site_label_2
_geom_torsion_atom_site_label_3
_geom_torsion_atom_site_label_4
_geom_torsion
O1 C1 N1 C14 12.2(2)
C2 C1 N1 C14 -168.49(12)
O1 C1 N1 C4 -174.25(12)
C2 C1 N1 C4 5.03(14)
O1 C1 C2 C13 61.24(16)
N1 C1 C2 C13 -118.05(12)
O1 C1 C2 C3 -172.92(12)
N1 C1 C2 C3 7.79(13)
C1 C2 C3 C7 -129.17(11)
C13 C2 C3 C7 -7.77(16)
C1 C2 C3 C4 -16.60(12)
C13 C2 C3 C4 104.80(12)
C1 N1 C4 C3 -15.93(13)
C14 N1 C4 C3 158.26(11)
C1 N1 C4 C5 98.86(12)
C14 N1 C4 C5 -86.95(13)
C7 C3 C4 N1 141.37(10)
C2 C3 C4 N1 19.69(12)
C7 C3 C4 C5 20.98(12)
C2 C3 C4 C5 -100.70(10)
N1 C4 C5 O3 42.49(17)
C3 C4 C5 O3 158.08(13)
N1 C4 C5 C6 -136.14(11)
C3 C4 C5 C6 -20.55(13)
C4 C3 C7 C6 -14.91(13)
C2 C3 C7 C6 98.26(13)
C4 C3 C7 C8 165.91(12)
C2 C3 C7 C8 -80.92(16)
C8 C7 C6 C11 1.5(2)
C3 C7 C6 C11 -177.77(12)
C8 C7 C6 C5 -178.67(11)
C3 C7 C6 C5 2.09(14)
O3 C5 C6 C7 -166.79(13)
C4 C5 C6 C7 11.79(14)
O3 C5 C6 C11 13.1(2)
C4 C5 C6 C11 -168.37(13)
C10 C9 C8 C7 -0.9(2)
C10 C9 C8 C12 179.87(14)
C6 C7 C8 C9 -0.11(19)
C3 C7 C8 C9 178.99(12)
C6 C7 C8 C12 179.16(12)
C3 C7 C8 C12 -1.7(2)
C8 C9 C10 C11 0.5(2)
C9 C10 C11 C6 0.8(2)
C7 C6 C11 C10 -1.8(2)
C5 C6 C11 C10 178.38(13)
C1 N1 C14 O2 169.19(12)
C4 N1 C14 O2 -3.88(18)
C1 N1 C14 C15 -10.2(2)
C4 N1 C14 C15 176.75(12)
